data_4072233
loop_
_publ_author_name
'Pinkas, J.'
'C\'isa\<rov\'a, I.'
'Gyepes, R.'
'Hor\'a\<cek, M.'
'Kubi\<sta, J.'
'\<Cejka, J.'
'G\'omez-Ruiz, S.'
'Hey-Hawkins, E.'
'Mach, K.'

_publ_section_title
;
 Insertion of Internal Alkynes and Ethene into Permethylated Singly
 Tucked-in Titanocene
;
_journal_issue 21
_journal_name_full Organometallics
_journal_page_first 5532
_journal_paper_doi 10.1021/om800691f
_journal_volume 27
_journal_year 2008
_chemical_compound_source 'synthesized by the authors'
_chemical_formula_moiety 'C34 H53 Si Ti'
_chemical_formula_sum 'C34 H53 Si Ti'
_chemical_formula_weight 537.75
_chemical_name_systematic
; 
 ? 
;
_space_group_IT_number 14
_symmetry_cell_setting monoclinic
_symmetry_space_group_name_Hall '-P 2ybc'
_symmetry_space_group_name_H-M 'P 1 21/c 1'
_atom_sites_solution_hydrogens geom
_atom_sites_solution_primary direct
_atom_sites_solution_secondary difmap
_audit_creation_method SHELXL-97
_cell_angle_alpha 90.00
_cell_angle_beta 108.4411(5)
_cell_angle_gamma 90.00
_cell_formula_units_Z 8
_cell_length_a 29.3847(2)
_cell_length_b 11.96280(10)
_cell_length_c 18.7935(3)
_cell_measurement_reflns_used `15071'
_cell_measurement_temperature 150(2)
_cell_measurement_theta_max 27.5
_cell_measurement_theta_min 1
_cell_volume 6267.11(12)
_computing_cell_refinement 'COLLECT and DENZO'
_computing_data_collection 'COLLECT (Hooft, 1998) and DENZO (Otwinowski & Minor, 1997)'
_computing_data_reduction 'COLLECT and DENZO'
_computing_structure_refinement 'SHELXL-97 (Sheldrick, 1997)'
_computing_structure_solution 'SIR92 (Altomare et al., 1994)'
_diffrn_ambient_temperature 150(2)
_diffrn_detector_area_resol_mean 9.091
_diffrn_measured_fraction_theta_full 0.991
_diffrn_measured_fraction_theta_max 0.991
_diffrn_measurement_device_type 'Nonius KappaCCD area detector'
_diffrn_measurement_method '\f and \w scans to fill the Ewald sphere'
_diffrn_radiation_monochromator graphite
_diffrn_radiation_source 'fine-focus sealed tube'
_diffrn_radiation_type MoK\a
_diffrn_radiation_wavelength 0.71073
_diffrn_reflns_av_R_equivalents 0.0570
_diffrn_reflns_av_sigmaI/netI 0.0309
_diffrn_reflns_limit_h_max 38
_diffrn_reflns_limit_h_min -38
_diffrn_reflns_limit_k_max 15
_diffrn_reflns_limit_k_min -15
_diffrn_reflns_limit_l_max 24
_diffrn_reflns_limit_l_min -24
_diffrn_reflns_number 127410
_diffrn_reflns_theta_full 27.58
_diffrn_reflns_theta_max 27.58
_diffrn_reflns_theta_min 1.46
_diffrn_standards_number 0
_exptl_absorpt_coefficient_mu 0.331
_exptl_absorpt_correction_type none
_exptl_crystal_colour green-red
_exptl_crystal_density_diffrn 1.140
_exptl_crystal_density_method 'not measured'
_exptl_crystal_description prism
_exptl_crystal_F_000 2344
_exptl_crystal_size_max 0.4
_exptl_crystal_size_mid 0.3
_exptl_crystal_size_min 0.2
_refine_diff_density_max 0.718
_refine_diff_density_min -0.367
_refine_diff_density_rms 0.055
_refine_ls_extinction_method none
_refine_ls_goodness_of_fit_ref 1.063
_refine_ls_hydrogen_treatment constr
_refine_ls_matrix_type full
_refine_ls_number_parameters 675
_refine_ls_number_reflns 14392
_refine_ls_number_restraints 75
_refine_ls_restrained_S_all 1.062
_refine_ls_R_factor_all 0.0639
_refine_ls_R_factor_gt 0.0486
_refine_ls_shift/su_max 0.001
_refine_ls_shift/su_mean 0.000
_refine_ls_structure_factor_coef Fsqd
_refine_ls_weighting_details 'calc w=1/[\s^2^(Fo^2^)+(0.0604P)^2^+3.5827P] where P=(Fo^2^+2Fc^2^)/3'
_refine_ls_weighting_scheme calc
_refine_ls_wR_factor_gt 0.1169
_refine_ls_wR_factor_ref 0.1247
_reflns_number_gt 11689
_reflns_number_total 14392
_reflns_threshold_expression I>2\s(I)
_cod_data_source_file om800691f_si_002.cif
_cod_data_source_block jednonsic2-mach
_cod_original_sg_symbol_H-M 'P 21/c'
_cod_database_code 4072233

loop_
_symmetry_equiv_pos_as_xyz
'x, y, z'
'-x, y+1/2, -z+1/2'
'-x, -y, -z'
'x, -y-1/2, z-1/2'

loop_
_atom_site_label
_atom_site_type_symbol
_atom_site_fract_x
_atom_site_fract_y
_atom_site_fract_z
_atom_site_U_iso_or_equiv
_atom_site_adp_type
_atom_site_occupancy
_atom_site_symmetry_multiplicity
_atom_site_calc_flag
_atom_site_refinement_flags
_atom_site_disorder_assembly
_atom_site_disorder_group
Ti1 Ti 0.138412(12) 0.13849(3) 0.12190(2) 0.01975(9) Uani 1 1 d . . .
Si1 Si 0.10733(2) 0.49625(5) 0.16947(3) 0.02338(13) Uani 1 1 d . . .
C11 C 0.05637(7) 0.13958(17) 0.06277(12) 0.0235(4) Uani 1 1 d . . .
C12 C 0.06875(7) 0.02428(17) 0.06795(11) 0.0244(4) Uani 1 1 d . . .
C13 C 0.09959(8) 0.00574(18) 0.02443(12) 0.0268(4) Uani 1 1 d . . .
C14 C 0.10515(7) 0.10818(19) -0.00985(12) 0.0265(4) Uani 1 1 d . . .
C15 C 0.07698(7) 0.19044(18) 0.01162(11) 0.0245(4) Uani 1 1 d . . .
C16 C 0.02423(8) 0.19207(18) 0.10175(14) 0.0300(5) Uani 1 1 d . . .
H16A H 0.0182 0.1363 0.1351 0.036 Uiso 1 1 calc R . .
H16B H -0.0063 0.2077 0.0639 0.036 Uiso 1 1 calc R . .
C17 C 0.04520(8) -0.06287(19) 0.10218(14) 0.0320(5) Uani 1 1 d . . .
H17A H 0.0114 -0.0642 0.0760 0.048 Uiso 1 1 calc R . .
H17B H 0.0505 -0.0453 0.1540 0.048 Uiso 1 1 calc R . .
H17C H 0.0587 -0.1348 0.0984 0.048 Uiso 1 1 calc R . .
C18 C 0.11746(9) -0.1047(2) 0.00593(14) 0.0366(5) Uani 1 1 d . . .
H18A H 0.1155 -0.1596 0.0421 0.055 Uiso 1 1 calc R . .
H18B H 0.1502 -0.0971 0.0070 0.055 Uiso 1 1 calc R . .
H18C H 0.0981 -0.1280 -0.0432 0.055 Uiso 1 1 calc R . .
C19 C 0.13056(10) 0.1212(2) -0.06742(13) 0.0396(6) Uani 1 1 d . . .
H19A H 0.1636 0.0999 -0.0458 0.059 Uiso 1 1 calc R . .
H19B H 0.1288 0.1977 -0.0834 0.059 Uiso 1 1 calc R . .
H19C H 0.1156 0.0742 -0.1098 0.059 Uiso 1 1 calc R . .
C110 C 0.06303(8) 0.30194(19) -0.02575(13) 0.0314(5) Uani 1 1 d . . .
H11A H 0.0908 0.3373 -0.0322 0.047 Uiso 1 1 calc R . .
H11B H 0.0501 0.3483 0.0049 0.047 Uiso 1 1 calc R . .
H11C H 0.0393 0.2914 -0.0739 0.047 Uiso 1 1 calc R . .
C111 C 0.18862(8) 0.16783(18) 0.24892(12) 0.0269(4) Uani 1 1 d D . .
C112 C 0.15542(7) 0.08164(18) 0.24805(12) 0.0269(4) Uani 1 1 d D . .
C113 C 0.16717(8) -0.01141(18) 0.21013(13) 0.0312(5) Uani 1 1 d D . .
C114 C 0.20590(8) 0.0200(2) 0.18481(13) 0.0329(5) Uani 1 1 d D . .
C115 C 0.21962(8) 0.12963(19) 0.21046(12) 0.0300(5) Uani 1 1 d D . .
C116 C 0.19440(9) 0.2732(2) 0.29466(13) 0.0379(6) Uani 1 1 d D . .
H11D H 0.2144 0.2585 0.3451 0.057 Uiso 1 1 calc R . .
H11E H 0.1635 0.2985 0.2952 0.057 Uiso 1 1 calc R . .
H11F H 0.2090 0.3299 0.2729 0.057 Uiso 1 1 calc R . .
C117 C 0.11936(9) 0.0855(2) 0.28955(14) 0.0396(6) Uani 1 1 d D . .
H11G H 0.1356 0.0777 0.3424 0.059 Uiso 1 1 calc R . .
H11H H 0.0968 0.0255 0.2727 0.059 Uiso 1 1 calc R . .
H11I H 0.1027 0.1556 0.2801 0.059 Uiso 1 1 calc R . .
C118 C 0.15045(10) -0.1296(2) 0.21298(16) 0.0472(7) Uani 1 1 d D . .
H11J H 0.1436 -0.1633 0.1644 0.071 Uiso 1 1 calc R . .
H11K H 0.1220 -0.1295 0.2276 0.071 Uiso 1 1 calc R . .
H11L H 0.1751 -0.1715 0.2488 0.071 Uiso 1 1 calc R . .
C119 C 0.23296(10) -0.0565(3) 0.14865(17) 0.0514(8) Uani 1 1 d D . .
H11M H 0.2397 -0.0179 0.1084 0.077 Uiso 1 1 calc R . .
H11N H 0.2138 -0.1214 0.1293 0.077 Uiso 1 1 calc R . .
H11O H 0.2625 -0.0790 0.1853 0.077 Uiso 1 1 calc R . .
C120 C 0.26545(9) 0.1841(3) 0.20794(16) 0.0477(7) Uani 1 1 d D . .
H12A H 0.2651 0.2619 0.2204 0.072 Uiso 1 1 calc R . .
H12B H 0.2679 0.1769 0.1584 0.072 Uiso 1 1 calc R . .
H12C H 0.2924 0.1482 0.2434 0.072 Uiso 1 1 calc R . .
C121 C 0.04024(7) 0.29910(16) 0.14745(11) 0.0218(4) Uani 1 1 d . . .
C122 C 0.08279(7) 0.34954(16) 0.15809(11) 0.0213(4) Uani 1 1 d . . .
C123 C 0.12520(7) 0.31591(17) 0.13319(11) 0.0220(4) Uani 1 1 d . . .
C124 C 0.14592(7) 0.41690(18) 0.12646(11) 0.0247(4) Uani 1 1 d . . .
C125 C 0.18518(8) 0.4464(2) 0.09311(13) 0.0329(5) Uani 1 1 d . . .
C126 C 0.00055(7) 0.34901(18) 0.17529(12) 0.0251(4) Uani 1 1 d . . .
C127 C 0.01938(9) 0.4413(2) 0.23326(14) 0.0376(6) Uani 1 1 d . . .
H12D H -0.0057 0.4651 0.2523 0.056 Uiso 1 1 calc R . .
H12E H 0.0299 0.5035 0.2102 0.056 Uiso 1 1 calc R . .
H12F H 0.0459 0.4133 0.2737 0.056 Uiso 1 1 calc R . .
C128 C -0.02053(10) 0.2582(2) 0.21377(15) 0.0416(6) Uani 1 1 d . . .
H12G H 0.0049 0.2227 0.2524 0.062 Uiso 1 1 calc R . .
H12H H -0.0370 0.2034 0.1774 0.062 Uiso 1 1 calc R . .
H12I H -0.0427 0.2917 0.2356 0.062 Uiso 1 1 calc R . .
C129 C -0.03982(9) 0.3981(2) 0.10972(14) 0.0402(6) Uani 1 1 d . . .
H12J H -0.0534 0.3403 0.0739 0.060 Uiso 1 1 calc R . .
H12K H -0.0271 0.4561 0.0861 0.060 Uiso 1 1 calc R . .
H12L H -0.0642 0.4287 0.1280 0.060 Uiso 1 1 calc R . .
C130 C 0.22900(9) 0.4937(2) 0.15400(17) 0.0479(7) Uani 1 1 d . . .
H13A H 0.2196 0.5580 0.1765 0.072 Uiso 1 1 calc R . .
H13B H 0.2531 0.5148 0.1319 0.072 Uiso 1 1 calc R . .
H13C H 0.2418 0.4378 0.1917 0.072 Uiso 1 1 calc R . .
C131 C 0.19932(9) 0.3456(2) 0.05493(15) 0.0433(6) Uani 1 1 d . . .
H13D H 0.2072 0.2839 0.0894 0.065 Uiso 1 1 calc R . .
H13E H 0.2267 0.3643 0.0398 0.065 Uiso 1 1 calc R . .
H13F H 0.1730 0.3252 0.0116 0.065 Uiso 1 1 calc R . .
C132 C 0.16622(11) 0.5383(3) 0.03333(17) 0.0522(7) Uani 1 1 d . . .
H13G H 0.1371 0.5134 -0.0032 0.078 Uiso 1 1 calc R . .
H13H H 0.1898 0.5537 0.0090 0.078 Uiso 1 1 calc R . .
H13I H 0.1600 0.6051 0.0570 0.078 Uiso 1 1 calc R . .
C133 C 0.13726(9) 0.55827(18) 0.26462(13) 0.0318(5) Uani 1 1 d . . .
H13J H 0.1553 0.5014 0.2977 0.048 Uiso 1 1 calc R . .
H13K H 0.1133 0.5879 0.2843 0.048 Uiso 1 1 calc R . .
H13L H 0.1585 0.6172 0.2605 0.048 Uiso 1 1 calc R . .
C134 C 0.06839(9) 0.61027(19) 0.11236(14) 0.0347(5) Uani 1 1 d . . .
H13M H 0.0883 0.6661 0.1003 0.052 Uiso 1 1 calc R . .
H13N H 0.0500 0.6438 0.1408 0.052 Uiso 1 1 calc R . .
H13O H 0.0471 0.5791 0.0669 0.052 Uiso 1 1 calc R . .
Ti2 Ti 0.361675(13) 0.63079(3) -0.01617(2) 0.02233(9) Uani 1 1 d . . .
Si2 Si 0.39099(2) 0.99030(5) 0.06057(3) 0.02744(14) Uani 1 1 d . . .
C21 C 0.44402(7) 0.63270(18) 0.00894(12) 0.0258(4) Uani 1 1 d . A .
C22 C 0.43189(7) 0.51796(18) 0.00081(12) 0.0274(4) Uani 1 1 d . A .
C23 C 0.40216(8) 0.50044(19) -0.07437(13) 0.0291(5) Uani 1 1 d . A .
C24 C 0.39693(8) 0.6036(2) -0.11280(12) 0.0302(5) Uani 1 1 d . A .
C25 C 0.42453(7) 0.68543(19) -0.06229(12) 0.0282(5) Uani 1 1 d . A .
C26 C 0.47447(8) 0.68515(19) 0.08090(13) 0.0323(5) Uani 1 1 d . . .
H26A H 0.5059 0.6986 0.0762 0.039 Uiso 1 1 calc R A .
H26B H 0.4785 0.6302 0.1204 0.039 Uiso 1 1 calc R . .
C27 C 0.45337(9) 0.4289(2) 0.05746(14) 0.0360(5) Uani 1 1 d . . .
H27A H 0.4362 0.3602 0.0422 0.054 Uiso 1 1 calc R A .
H27B H 0.4513 0.4510 0.1054 0.054 Uiso 1 1 calc R . .
H27C H 0.4864 0.4183 0.0610 0.054 Uiso 1 1 calc R . .
C28 C 0.38567(10) 0.3901(2) -0.11224(16) 0.0436(6) Uani 1 1 d . . .
H28A H 0.4008 0.3773 -0.1499 0.065 Uiso 1 1 calc R A .
H28B H 0.3515 0.3914 -0.1352 0.065 Uiso 1 1 calc R . .
H28C H 0.3942 0.3312 -0.0757 0.065 Uiso 1 1 calc R . .
C29 C 0.37220(10) 0.6179(3) -0.19544(14) 0.0477(7) Uani 1 1 d . . .
H29A H 0.3866 0.5691 -0.2228 0.072 Uiso 1 1 calc R A .
H29B H 0.3753 0.6940 -0.2094 0.072 Uiso 1 1 calc R . .
H29C H 0.3388 0.5996 -0.2070 0.072 Uiso 1 1 calc R . .
C210 C 0.43888(9) 0.7969(2) -0.08469(15) 0.0381(6) Uani 1 1 d . . .
H21A H 0.4504 0.8436 -0.0411 0.057 Uiso 1 1 calc R A .
H21B H 0.4116 0.8316 -0.1203 0.057 Uiso 1 1 calc R . .
H21C H 0.4638 0.7869 -0.1070 0.057 Uiso 1 1 calc R . .
C211 C 0.32529(16) 0.6233(4) 0.0833(2) 0.0260(7) Uiso 0.540(2) 1 d PD A 1
C212 C 0.34126(14) 0.5137(4) 0.0789(2) 0.0246(6) Uiso 0.540(2) 1 d PD A 1
C213 C 0.31578(15) 0.4713(3) 0.0067(2) 0.0251(6) Uiso 0.540(2) 1 d PD A 1
C214 C 0.28282(15) 0.5564(4) -0.0329(2) 0.0243(6) Uiso 0.540(2) 1 d PD A 1
C215 C 0.28925(15) 0.6486(3) 0.0167(3) 0.0231(6) Uiso 0.540(2) 1 d PD A 1
C216 C 0.3395(2) 0.6972(5) 0.1515(3) 0.0500(13) Uiso 0.540(2) 1 d PD A 1
H21D H 0.3193 0.6816 0.1817 0.075 Uiso 0.540(2) 1 calc PR A 1
H21E H 0.3359 0.7741 0.1361 0.075 Uiso 0.540(2) 1 calc PR A 1
H21F H 0.3723 0.6831 0.1801 0.075 Uiso 0.540(2) 1 calc PR A 1
C217 C 0.3727(2) 0.4485(5) 0.1451(3) 0.0609(15) Uiso 0.540(2) 1 d PD A 1
H21G H 0.4005 0.4919 0.1705 0.091 Uiso 0.540(2) 1 calc PR A 1
H21H H 0.3823 0.3798 0.1278 0.091 Uiso 0.540(2) 1 calc PR A 1
H21I H 0.3550 0.4324 0.1790 0.091 Uiso 0.540(2) 1 calc PR A 1
C218 C 0.3153(2) 0.3486(4) -0.0147(3) 0.0518(13) Uiso 0.540(2) 1 d PD A 1
H21J H 0.3473 0.3194 0.0028 0.078 Uiso 0.540(2) 1 calc PR A 1
H21K H 0.3028 0.3413 -0.0682 0.078 Uiso 0.540(2) 1 calc PR A 1
H21L H 0.2953 0.3076 0.0079 0.078 Uiso 0.540(2) 1 calc PR A 1
C219 C 0.24655(17) 0.5352(4) -0.1079(3) 0.0395(11) Uiso 0.540(2) 1 d PD A 1
H21M H 0.2211 0.4900 -0.1018 0.059 Uiso 0.540(2) 1 calc PR A 1
H21N H 0.2616 0.4970 -0.1395 0.059 Uiso 0.540(2) 1 calc PR A 1
H21O H 0.2337 0.6052 -0.1306 0.059 Uiso 0.540(2) 1 calc PR A 1
C220 C 0.25619(18) 0.7473(4) 0.0038(3) 0.0448(12) Uiso 0.540(2) 1 d PD A 1
H22A H 0.2376 0.7437 0.0375 0.067 Uiso 0.540(2) 1 calc PR A 1
H22B H 0.2351 0.7464 -0.0470 0.067 Uiso 0.540(2) 1 calc PR A 1
H22C H 0.2747 0.8150 0.0126 0.067 Uiso 0.540(2) 1 calc PR A 1
C221 C 0.45797(7) 0.79357(17) 0.10748(12) 0.0241(4) Uani 1 1 d . A .
C222 C 0.41546(7) 0.84384(17) 0.07445(12) 0.0237(4) Uani 1 1 d . A .
C223 C 0.37319(7) 0.80988(18) 0.00670(12) 0.0263(4) Uani 1 1 d . A .
C224 C 0.35338(8) 0.9096(2) -0.02092(12) 0.0305(5) Uani 1 1 d . A .
C225 C 0.31521(8) 0.9421(2) -0.09436(14) 0.0370(6) Uani 1 1 d . . .
C226 C 0.49709(8) 0.84579(18) 0.17466(12) 0.0269(4) Uani 1 1 d . . .
C227 C 0.51856(9) 0.7558(2) 0.23489(13) 0.0400(6) Uani 1 1 d . A .
H22D H 0.5343 0.6997 0.2146 0.060 Uiso 1 1 calc R . .
H22E H 0.4934 0.7220 0.2497 0.060 Uiso 1 1 calc R . .
H22F H 0.5414 0.7899 0.2777 0.060 Uiso 1 1 calc R . .
C228 C 0.47787(9) 0.9384(2) 0.21285(14) 0.0399(6) Uani 1 1 d . A .
H22G H 0.5029 0.9638 0.2563 0.060 Uiso 1 1 calc R . .
H22H H 0.4516 0.9103 0.2277 0.060 Uiso 1 1 calc R . .
H22I H 0.4669 0.9995 0.1786 0.060 Uiso 1 1 calc R . .
C229 C 0.53745(9) 0.8947(2) 0.14875(15) 0.0404(6) Uani 1 1 d . A .
H22J H 0.5246 0.9519 0.1120 0.061 Uiso 1 1 calc R . .
H22K H 0.5513 0.8366 0.1270 0.061 Uiso 1 1 calc R . .
H22L H 0.5617 0.9263 0.1910 0.061 Uiso 1 1 calc R . .
C230 C 0.27251(10) 0.9993(2) -0.07910(18) 0.0528(8) Uani 1 1 d . A .
H23A H 0.2578 0.9482 -0.0536 0.079 Uiso 1 1 calc R . .
H23B H 0.2495 1.0215 -0.1258 0.079 Uiso 1 1 calc R . .
H23C H 0.2835 1.0641 -0.0483 0.079 Uiso 1 1 calc R . .
C231 C 0.29880(11) 0.8413(3) -0.14605(15) 0.0549(8) Uani 1 1 d . A .
H23D H 0.3249 0.8153 -0.1621 0.082 Uiso 1 1 calc R . .
H23E H 0.2725 0.8627 -0.1890 0.082 Uiso 1 1 calc R . .
H23F H 0.2888 0.7827 -0.1195 0.082 Uiso 1 1 calc R . .
C232 C 0.33717(12) 1.0286(3) -0.13502(19) 0.0739(12) Uani 1 1 d . A .
H23G H 0.3460 1.0945 -0.1046 0.111 Uiso 1 1 calc R . .
H23H H 0.3140 1.0478 -0.1823 0.111 Uiso 1 1 calc R . .
H23I H 0.3651 0.9973 -0.1434 0.111 Uiso 1 1 calc R . .
C233 C 0.35976(10) 1.0509(2) 0.12436(15) 0.0418(6) Uani 1 1 d . A .
H23J H 0.3397 1.1118 0.0995 0.063 Uiso 1 1 calc R . .
H23K H 0.3832 1.0777 0.1693 0.063 Uiso 1 1 calc R . .
H23L H 0.3404 0.9943 0.1370 0.063 Uiso 1 1 calc R . .
C234 C 0.42998(10) 1.1046(2) 0.04302(15) 0.0395(6) Uani 1 1 d . A .
H23M H 0.4514 1.0739 0.0188 0.059 Uiso 1 1 calc R . .
H23N H 0.4482 1.1377 0.0899 0.059 Uiso 1 1 calc R . .
H23O H 0.4102 1.1606 0.0114 0.059 Uiso 1 1 calc R . .
C31 C 0.30914(19) 0.6612(4) 0.0565(3) 0.0260(7) Uiso 0.460(2) 1 d PD A 2
C32 C 0.33919(17) 0.5711(5) 0.0860(2) 0.0246(6) Uiso 0.460(2) 1 d PD A 2
C33 C 0.32771(18) 0.4824(4) 0.0336(3) 0.0251(6) Uiso 0.460(2) 1 d PD A 2
C34 C 0.29088(18) 0.5233(4) -0.0319(3) 0.0243(6) Uiso 0.460(2) 1 d PD A 2
C35 C 0.27916(16) 0.6336(4) -0.0160(3) 0.0231(6) Uiso 0.460(2) 1 d PD A 2
C36 C 0.3041(2) 0.7626(5) 0.0992(4) 0.0521(16) Uiso 0.460(2) 1 d PD A 2
H36A H 0.2795 0.7504 0.1219 0.078 Uiso 0.460(2) 1 calc PR A 2
H36B H 0.2956 0.8253 0.0657 0.078 Uiso 0.460(2) 1 calc PR A 2
H36C H 0.3340 0.7775 0.1375 0.078 Uiso 0.460(2) 1 calc PR A 2
C37 C 0.3729(2) 0.5646(6) 0.1652(3) 0.0506(15) Uiso 0.460(2) 1 d PD A 2
H37A H 0.3956 0.6247 0.1738 0.076 Uiso 0.460(2) 1 calc PR A 2
H37B H 0.3895 0.4944 0.1725 0.076 Uiso 0.460(2) 1 calc PR A 2
H37C H 0.3549 0.5707 0.1997 0.076 Uiso 0.460(2) 1 calc PR A 2
C38 C 0.3410(2) 0.3616(5) 0.0446(4) 0.0510(15) Uiso 0.460(2) 1 d PD A 2
H38A H 0.3682 0.3529 0.0890 0.076 Uiso 0.460(2) 1 calc PR A 2
H38B H 0.3491 0.3345 0.0020 0.076 Uiso 0.460(2) 1 calc PR A 2
H38C H 0.3144 0.3196 0.0499 0.076 Uiso 0.460(2) 1 calc PR A 2
C39 C 0.2634(3) 0.4578(6) -0.1009(4) 0.0581(17) Uiso 0.460(2) 1 d PD A 2
H39A H 0.2313 0.4447 -0.1003 0.087 Uiso 0.460(2) 1 calc PR A 2
H39B H 0.2790 0.3874 -0.1013 0.087 Uiso 0.460(2) 1 calc PR A 2
H39C H 0.2624 0.4995 -0.1450 0.087 Uiso 0.460(2) 1 calc PR A 2
C310 C 0.2356(3) 0.6958(6) -0.0658(4) 0.066(2) Uiso 0.460(2) 1 d PD A 2
H31A H 0.2069 0.6572 -0.0659 0.099 Uiso 0.460(2) 1 calc PR A 2
H31B H 0.2371 0.6991 -0.1160 0.099 Uiso 0.460(2) 1 calc PR A 2
H31C H 0.2351 0.7703 -0.0470 0.099 Uiso 0.460(2) 1 calc PR A 2

loop_
_atom_site_aniso_label
_atom_site_aniso_U_11
_atom_site_aniso_U_22
_atom_site_aniso_U_33
_atom_site_aniso_U_23
_atom_site_aniso_U_13
_atom_site_aniso_U_12
Ti1 0.01855(17) 0.01979(18) 0.02019(18) -0.00154(13) 0.00511(13) 0.00084(13)
Si1 0.0264(3) 0.0176(3) 0.0260(3) 0.0004(2) 0.0081(2) -0.0009(2)
C11 0.0197(9) 0.0220(10) 0.0274(10) -0.0032(8) 0.0054(8) -0.0010(8)
C12 0.0222(10) 0.0237(10) 0.0247(10) -0.0046(8) 0.0037(8) -0.0023(8)
C13 0.0268(10) 0.0269(11) 0.0245(10) -0.0067(8) 0.0048(8) 0.0014(8)
C14 0.0246(10) 0.0319(11) 0.0217(10) -0.0049(8) 0.0052(8) 0.0001(8)
C15 0.0219(10) 0.0278(11) 0.0210(10) -0.0020(8) 0.0025(8) -0.0005(8)
C16 0.0222(10) 0.0270(11) 0.0432(13) -0.0076(10) 0.0136(9) -0.0037(8)
C17 0.0316(12) 0.0252(11) 0.0383(13) -0.0022(9) 0.0097(10) -0.0052(9)
C18 0.0365(13) 0.0316(12) 0.0398(13) -0.0114(10) 0.0095(10) 0.0035(10)
C19 0.0430(14) 0.0519(16) 0.0267(12) -0.0081(11) 0.0149(10) -0.0015(12)
C110 0.0309(11) 0.0312(12) 0.0275(11) 0.0051(9) 0.0029(9) 0.0015(9)
C111 0.0274(11) 0.0257(11) 0.0223(10) -0.0008(8) 0.0003(8) 0.0026(8)
C112 0.0262(10) 0.0304(11) 0.0214(10) 0.0047(8) 0.0039(8) 0.0034(9)
C113 0.0306(11) 0.0238(11) 0.0309(11) 0.0025(9) -0.0020(9) 0.0021(9)
C114 0.0278(11) 0.0366(12) 0.0294(11) -0.0033(10) 0.0021(9) 0.0127(9)
C115 0.0219(10) 0.0359(12) 0.0280(11) 0.0032(9) 0.0019(8) 0.0021(9)
C116 0.0479(14) 0.0315(12) 0.0259(11) -0.0067(10) -0.0004(10) 0.0005(11)
C117 0.0377(13) 0.0517(15) 0.0314(12) 0.0067(11) 0.0139(10) -0.0001(11)
C118 0.0496(16) 0.0259(12) 0.0506(16) 0.0067(11) -0.0063(12) -0.0010(11)
C119 0.0383(14) 0.0588(18) 0.0510(16) -0.0175(14) 0.0057(12) 0.0212(13)
C120 0.0248(12) 0.0620(18) 0.0523(16) 0.0086(14) 0.0063(11) -0.0037(12)
C121 0.0221(10) 0.0207(10) 0.0228(10) 0.0009(8) 0.0075(8) 0.0017(7)
C122 0.0234(10) 0.0191(9) 0.0219(10) 0.0021(7) 0.0079(8) 0.0015(7)
C123 0.0202(9) 0.0231(10) 0.0208(10) -0.0007(8) 0.0039(8) 0.0000(8)
C124 0.0223(10) 0.0268(11) 0.0241(10) 0.0009(8) 0.0062(8) -0.0017(8)
C125 0.0283(11) 0.0391(13) 0.0344(12) 0.0019(10) 0.0143(9) -0.0056(10)
C126 0.0233(10) 0.0261(10) 0.0287(11) -0.0010(8) 0.0125(8) 0.0010(8)
C127 0.0365(13) 0.0408(14) 0.0408(14) -0.0127(11) 0.0199(11) -0.0017(11)
C128 0.0463(15) 0.0406(14) 0.0502(16) 0.0024(12) 0.0328(13) -0.0014(11)
C129 0.0355(13) 0.0470(15) 0.0374(13) -0.0021(11) 0.0106(11) 0.0165(11)
C130 0.0341(13) 0.0560(17) 0.0556(17) -0.0083(14) 0.0172(12) -0.0197(12)
C131 0.0312(13) 0.0631(18) 0.0402(14) -0.0023(12) 0.0178(11) 0.0016(12)
C132 0.0519(17) 0.0564(17) 0.0576(18) 0.0200(14) 0.0307(14) -0.0068(14)
C133 0.0376(12) 0.0250(11) 0.0314(12) -0.0025(9) 0.0091(10) -0.0043(9)
C134 0.0406(13) 0.0242(11) 0.0388(13) 0.0047(10) 0.0121(10) 0.0032(10)
Ti2 0.01889(18) 0.0261(2) 0.02174(19) -0.00350(14) 0.00612(14) -0.00132(14)
Si2 0.0300(3) 0.0224(3) 0.0317(3) 0.0042(2) 0.0123(2) 0.0039(2)
C21 0.0192(10) 0.0281(11) 0.0289(11) -0.0027(9) 0.0060(8) 0.0015(8)
C22 0.0231(10) 0.0297(11) 0.0304(11) -0.0055(9) 0.0101(9) 0.0017(8)
C23 0.0233(10) 0.0334(12) 0.0314(11) -0.0091(9) 0.0097(9) -0.0009(9)
C24 0.0245(10) 0.0450(13) 0.0221(10) -0.0037(9) 0.0090(8) 0.0020(9)
C25 0.0226(10) 0.0339(12) 0.0307(11) -0.0020(9) 0.0121(9) 0.0006(9)
C26 0.0242(11) 0.0291(12) 0.0367(13) -0.0065(10) -0.0005(9) 0.0030(9)
C27 0.0337(12) 0.0332(13) 0.0406(13) 0.0033(10) 0.0108(10) 0.0081(10)
C28 0.0382(14) 0.0434(15) 0.0474(15) -0.0197(12) 0.0110(11) -0.0028(11)
C29 0.0455(15) 0.073(2) 0.0252(12) -0.0054(12) 0.0122(11) 0.0058(14)
C210 0.0337(13) 0.0409(14) 0.0453(14) 0.0070(11) 0.0202(11) -0.0017(10)
C221 0.0230(10) 0.0237(10) 0.0245(10) -0.0009(8) 0.0060(8) -0.0018(8)
C222 0.0253(10) 0.0218(10) 0.0255(10) 0.0018(8) 0.0099(8) -0.0004(8)
C223 0.0219(10) 0.0313(11) 0.0272(11) -0.0026(9) 0.0097(8) -0.0008(8)
C224 0.0228(10) 0.0399(13) 0.0289(11) 0.0038(10) 0.0086(9) -0.0006(9)
C225 0.0293(12) 0.0390(13) 0.0376(13) 0.0146(11) 0.0034(10) 0.0045(10)
C226 0.0271(11) 0.0279(11) 0.0228(10) -0.0016(8) 0.0038(8) -0.0013(8)
C227 0.0457(14) 0.0367(13) 0.0273(12) 0.0005(10) -0.0029(10) -0.0013(11)
C228 0.0408(14) 0.0413(14) 0.0336(13) -0.0107(11) 0.0060(10) 0.0030(11)
C229 0.0359(13) 0.0448(14) 0.0400(14) -0.0089(11) 0.0113(11) -0.0144(11)
C230 0.0308(13) 0.0472(16) 0.071(2) 0.0091(14) 0.0019(13) 0.0114(12)
C231 0.0516(17) 0.069(2) 0.0333(14) 0.0004(13) -0.0016(12) 0.0153(15)
C232 0.0463(17) 0.099(3) 0.062(2) 0.053(2) -0.0036(15) -0.0086(17)
C233 0.0468(15) 0.0386(14) 0.0469(15) 0.0028(12) 0.0244(12) 0.0126(11)
C234 0.0486(15) 0.0276(12) 0.0438(14) 0.0050(10) 0.0167(12) -0.0033(11)

loop_
_atom_type_symbol
_atom_type_description
_atom_type_scat_dispersion_real
_atom_type_scat_dispersion_imag
_atom_type_scat_source
C C 0.0033 0.0016 'International Tables Vol C Tables 4.2.6.8 and 6.1.1.4'
H H 0.0000 0.0000 'International Tables Vol C Tables 4.2.6.8 and 6.1.1.4'
Si Si 0.0817 0.0704 'International Tables Vol C Tables 4.2.6.8 and 6.1.1.4'
Ti Ti 0.2776 0.4457 'International Tables Vol C Tables 4.2.6.8 and 6.1.1.4'

loop_
_geom_angle_atom_site_label_1
_geom_angle_atom_site_label_2
_geom_angle_atom_site_label_3
_geom_angle
C123 Ti1 C11 81.42(7)
C123 Ti1 C15 73.67(7)
C11 Ti1 C15 35.47(7)
C123 Ti1 C112 99.80(8)
C11 Ti1 C112 109.94(8)
C15 Ti1 C112 144.78(7)
C123 Ti1 C14 102.82(8)
C11 Ti1 C14 58.64(7)
C15 Ti1 C14 34.92(7)
C112 Ti1 C14 152.27(8)
C123 Ti1 C111 80.41(7)
C11 Ti1 C111 134.08(8)
C15 Ti1 C111 153.21(7)
C112 Ti1 C111 34.56(7)
C14 Ti1 C111 167.22(8)
C123 Ti1 C12 116.14(7)
C11 Ti1 C12 35.03(7)
C15 Ti1 C12 57.75(7)
C112 Ti1 C12 98.12(7)
C14 Ti1 C12 57.36(7)
C111 Ti1 C12 132.53(8)
C123 Ti1 C113 133.86(8)
C11 Ti1 C113 114.87(8)
C15 Ti1 C113 143.64(7)
C112 Ti1 C113 34.67(8)
C14 Ti1 C113 122.77(8)
C111 Ti1 C113 56.83(7)
C12 Ti1 C113 86.19(7)
C123 Ti1 C114 131.78(8)
C11 Ti1 C114 143.75(8)
C15 Ti1 C114 149.76(8)
C112 Ti1 C114 57.37(8)
C14 Ti1 C114 114.93(8)
C111 Ti1 C114 56.58(7)
C12 Ti1 C114 109.29(8)
C113 Ti1 C114 34.13(8)
C123 Ti1 C13 131.05(7)
C11 Ti1 C13 58.00(7)
C15 Ti1 C13 57.44(7)
C112 Ti1 C13 118.04(8)
C14 Ti1 C13 34.31(7)
C111 Ti1 C13 147.39(7)
C12 Ti1 C13 34.18(7)
C113 Ti1 C13 90.64(7)
C114 Ti1 C13 95.90(7)
C123 Ti1 C115 98.14(7)
C11 Ti1 C115 166.61(8)
C15 Ti1 C115 157.04(8)
C112 Ti1 C115 56.82(7)
C14 Ti1 C115 133.81(8)
C111 Ti1 C115 33.74(7)
C12 Ti1 C115 141.39(7)
C113 Ti1 C115 56.20(8)
C114 Ti1 C115 33.74(8)
C13 Ti1 C115 127.76(7)
C124 Si1 C133 116.86(10)
C124 Si1 C134 117.96(11)
C133 Si1 C134 105.88(11)
C124 Si1 C122 74.80(9)
C133 Si1 C122 121.56(10)
C134 Si1 C122 117.93(10)
C124 Si1 C123 35.41(8)
C133 Si1 C123 123.62(9)
C134 Si1 C123 130.18(9)
C122 Si1 C123 39.76(8)
C12 C11 C15 107.84(18)
C12 C11 C16 123.94(19)
C15 C11 C16 128.10(19)
C12 C11 Ti1 75.91(11)
C15 C11 Ti1 74.08(11)
C16 C11 Ti1 119.21(14)
C13 C12 C11 107.98(19)
C13 C12 C17 127.10(19)
C11 C12 C17 124.02(19)
C13 C12 Ti1 73.59(12)
C11 C12 Ti1 69.06(11)
C17 C12 Ti1 131.27(15)
C12 C13 C14 108.28(18)
C12 C13 C18 127.2(2)
C14 C13 C18 123.8(2)
C12 C13 Ti1 72.23(11)
C14 C13 Ti1 71.47(12)
C18 C13 Ti1 129.54(15)
C13 C14 C15 107.92(19)
C13 C14 C19 124.8(2)
C15 C14 C19 126.7(2)
C13 C14 Ti1 74.21(12)
C15 C14 Ti1 71.63(12)
C19 C14 Ti1 126.69(15)
C14 C15 C11 107.78(19)
C14 C15 C110 125.3(2)
C11 C15 C110 125.66(19)
C14 C15 Ti1 73.45(12)
C11 C15 Ti1 70.45(11)
C110 C15 Ti1 131.59(14)
C11 C16 C121 119.59(17)
C11 C16 H16A 107.4
C121 C16 H16A 107.4
C11 C16 H16B 107.4
C121 C16 H16B 107.4
H16A C16 H16B 107.0
C12 C17 H17A 109.5
C12 C17 H17B 109.5
H17A C17 H17B 109.5
C12 C17 H17C 109.5
H17A C17 H17C 109.5
H17B C17 H17C 109.5
C13 C18 H18A 109.5
C13 C18 H18B 109.5
H18A C18 H18B 109.5
C13 C18 H18C 109.5
H18A C18 H18C 109.5
H18B C18 H18C 109.5
C14 C19 H19A 109.5
C14 C19 H19B 109.5
H19A C19 H19B 109.5
C14 C19 H19C 109.5
H19A C19 H19C 109.5
H19B C19 H19C 109.5
C15 C110 H11A 109.5
C15 C110 H11B 109.5
H11A C110 H11B 109.5
C15 C110 H11C 109.5
H11A C110 H11C 109.5
H11B C110 H11C 109.5
C115 C111 C112 108.27(19)
C115 C111 C116 126.2(2)
C112 C111 C116 124.7(2)
C115 C111 Ti1 74.68(12)
C112 C111 Ti1 71.21(12)
C116 C111 Ti1 127.81(15)
C111 C112 C113 107.47(19)
C111 C112 C117 124.7(2)
C113 C112 C117 127.4(2)
C111 C112 Ti1 74.23(12)
C113 C112 Ti1 74.35(12)
C117 C112 Ti1 123.52(15)
C114 C113 C112 107.98(19)
C114 C113 C118 124.6(2)
C112 C113 C118 125.8(2)
C114 C113 Ti1 73.43(13)
C112 C113 Ti1 70.97(12)
C118 C113 Ti1 132.68(16)
C115 C114 C113 107.8(2)
C115 C114 C119 125.7(2)
C113 C114 C119 125.7(2)
C115 C114 Ti1 73.99(12)
C113 C114 Ti1 72.43(12)
C119 C114 Ti1 127.08(17)
C111 C115 C114 108.4(2)
C111 C115 C120 127.2(2)
C114 C115 C120 123.5(2)
C111 C115 Ti1 71.57(12)
C114 C115 Ti1 72.27(12)
C120 C115 Ti1 130.44(16)
C111 C116 H11D 109.5
C111 C116 H11E 109.5
H11D C116 H11E 109.5
C111 C116 H11F 109.5
H11D C116 H11F 109.5
H11E C116 H11F 109.5
C112 C117 H11G 109.5
C112 C117 H11H 109.5
H11G C117 H11H 109.5
C112 C117 H11I 109.5
H11G C117 H11I 109.5
H11H C117 H11I 109.5
C113 C118 H11J 109.5
C113 C118 H11K 109.5
H11J C118 H11K 109.5
C113 C118 H11L 109.5
H11J C118 H11L 109.5
H11K C118 H11L 109.5
C114 C119 H11M 109.5
C114 C119 H11N 109.5
H11M C119 H11N 109.5
C114 C119 H11O 109.5
H11M C119 H11O 109.5
H11N C119 H11O 109.5
C115 C120 H12A 109.5
C115 C120 H12B 109.5
H12A C120 H12B 109.5
C115 C120 H12C 109.5
H12A C120 H12C 109.5
H12B C120 H12C 109.5
C122 C121 C16 124.40(18)
C122 C121 C126 122.91(18)
C16 C121 C126 112.54(17)
C121 C122 C123 130.59(18)
C121 C122 Si1 137.68(16)
C123 C122 Si1 87.69(12)
C124 C123 C122 103.05(17)
C124 C123 Ti1 138.42(16)
C122 C123 Ti1 118.49(13)
C124 C123 Si1 51.13(11)
C122 C123 Si1 52.55(10)
Ti1 C123 Si1 167.50(10)
C123 C124 C125 131.1(2)
C123 C124 Si1 93.46(14)
C125 C124 Si1 135.42(17)
C124 C125 C131 111.5(2)
C124 C125 C130 110.2(2)
C131 C125 C130 110.7(2)
C124 C125 C132 108.60(19)
C131 C125 C132 108.1(2)
C130 C125 C132 107.7(2)
C127 C126 C129 108.10(19)
C127 C126 C128 106.49(19)
C129 C126 C128 108.9(2)
C127 C126 C121 112.34(17)
C129 C126 C121 110.60(18)
C128 C126 C121 110.25(18)
C126 C127 H12D 109.5
C126 C127 H12E 109.5
H12D C127 H12E 109.5
C126 C127 H12F 109.5
H12D C127 H12F 109.5
H12E C127 H12F 109.5
C126 C128 H12G 109.5
C126 C128 H12H 109.5
H12G C128 H12H 109.5
C126 C128 H12I 109.5
H12G C128 H12I 109.5
H12H C128 H12I 109.5
C126 C129 H12J 109.5
C126 C129 H12K 109.5
H12J C129 H12K 109.5
C126 C129 H12L 109.5
H12J C129 H12L 109.5
H12K C129 H12L 109.5
C125 C130 H13A 109.5
C125 C130 H13B 109.5
H13A C130 H13B 109.5
C125 C130 H13C 109.5
H13A C130 H13C 109.5
H13B C130 H13C 109.5
C125 C131 H13D 109.5
C125 C131 H13E 109.5
H13D C131 H13E 109.5
C125 C131 H13F 109.5
H13D C131 H13F 109.5
H13E C131 H13F 109.5
C125 C132 H13G 109.5
C125 C132 H13H 109.5
H13G C132 H13H 109.5
C125 C132 H13I 109.5
H13G C132 H13I 109.5
H13H C132 H13I 109.5
Si1 C133 H13J 109.5
Si1 C133 H13K 109.5
H13J C133 H13K 109.5
Si1 C133 H13L 109.5
H13J C133 H13L 109.5
H13K C133 H13L 109.5
Si1 C134 H13M 109.5
Si1 C134 H13N 109.5
H13M C134 H13N 109.5
Si1 C134 H13O 109.5
H13M C134 H13O 109.5
H13N C134 H13O 109.5
C223 Ti2 C21 82.17(8)
C223 Ti2 C32 101.81(16)
C21 Ti2 C32 112.68(13)
C223 Ti2 C25 73.25(8)
C21 Ti2 C25 35.44(8)
C32 Ti2 C25 147.50(12)
C223 Ti2 C33 135.56(14)
C21 Ti2 C33 118.08(13)
C32 Ti2 C33 35.01(16)
C25 Ti2 C33 145.72(13)
C223 Ti2 C24 101.88(8)
C21 Ti2 C24 58.51(7)
C32 Ti2 C24 153.05(17)
C25 Ti2 C24 34.93(8)
C33 Ti2 C24 122.54(14)
C223 Ti2 C34 128.82(13)
C21 Ti2 C34 147.77(13)
C32 Ti2 C34 58.20(16)
C25 Ti2 C34 148.79(13)
C33 Ti2 C34 35.34(15)
C24 Ti2 C34 113.90(13)
C223 Ti2 C31 80.02(12)
C21 Ti2 C31 134.79(14)
C32 Ti2 C31 34.28(16)
C25 Ti2 C31 152.49(13)
C33 Ti2 C31 57.30(16)
C24 Ti2 C31 166.44(15)
C34 Ti2 C31 57.10(16)
C223 Ti2 C22 116.81(8)
C21 Ti2 C22 34.85(7)
C32 Ti2 C22 100.00(15)
C25 Ti2 C22 57.77(8)
C33 Ti2 C22 88.72(12)
C24 Ti2 C22 57.42(8)
C34 Ti2 C22 113.12(13)
C31 Ti2 C22 133.84(15)
C223 Ti2 C215 87.54(11)
C21 Ti2 C215 154.10(13)
C32 Ti2 C215 46.51(16)
C25 Ti2 C215 157.75(11)
C33 Ti2 C215 56.50(14)
C24 Ti2 C215 147.32(13)
C34 Ti2 C215 43.23(15)
C31 Ti2 C215 19.31(13)
C22 Ti2 C215 143.96(11)
C223 Ti2 C214 118.00(12)
C21 Ti2 C214 158.61(11)
C32 Ti2 C214 58.83(15)
C25 Ti2 C214 152.18(11)
C33 Ti2 C214 42.82(15)
C24 Ti2 C214 118.89(11)
C34 Ti2 C214 10.99(14)
C31 Ti2 C214 50.36(15)
C22 Ti2 C214 124.10(11)
C215 Ti2 C214 34.25(14)
C223 Ti2 C23 130.61(8)
C21 Ti2 C23 57.80(7)
C32 Ti2 C23 118.83(16)
C25 Ti2 C23 57.37(8)
C33 Ti2 C23 91.37(13)
C24 Ti2 C23 34.22(8)
C34 Ti2 C23 97.51(13)
C31 Ti2 C23 148.66(13)
C22 Ti2 C23 34.29(7)
C215 Ti2 C23 140.70(11)
C214 Ti2 C23 107.05(11)
C224 Si2 C233 116.52(12)
C224 Si2 C234 118.15(11)
C233 Si2 C234 106.28(12)
C224 Si2 C222 74.39(10)
C233 Si2 C222 121.04(11)
C234 Si2 C222 118.35(11)
C224 Si2 C223 34.80(9)
C233 Si2 C223 122.65(10)
C234 Si2 C223 130.69(10)
C222 Si2 C223 40.02(8)
C22 C21 C25 108.38(19)
C22 C21 C26 124.1(2)
C25 C21 C26 127.5(2)
C22 C21 Ti2 75.92(12)
C25 C21 Ti2 74.29(12)
C26 C21 Ti2 118.30(15)
C21 C22 C23 107.76(19)
C21 C22 C27 125.4(2)
C23 C22 C27 126.1(2)
C21 C22 Ti2 69.23(12)
C23 C22 Ti2 73.67(12)
C27 C22 Ti2 130.23(16)
C24 C23 C22 108.20(19)
C24 C23 C28 123.9(2)
C22 C23 C28 127.1(2)
C24 C23 Ti2 71.28(12)
C22 C23 Ti2 72.03(12)
C28 C23 Ti2 130.34(16)
C23 C24 C25 108.20(19)
C23 C24 C29 124.5(2)
C25 C24 C29 126.7(2)
C23 C24 Ti2 74.50(13)
C25 C24 Ti2 72.01(12)
C29 C24 Ti2 126.04(16)
C24 C25 C21 107.3(2)
C24 C25 C210 125.1(2)
C21 C25 C210 126.3(2)
C24 C25 Ti2 73.06(12)
C21 C25 Ti2 70.27(12)
C210 C25 Ti2 132.08(16)
C21 C26 C221 119.35(18)
C21 C26 H26A 107.5
C221 C26 H26A 107.5
C21 C26 H26B 107.5
C221 C26 H26B 107.5
H26A C26 H26B 107.0
C22 C27 H27A 109.5
C22 C27 H27B 109.5
H27A C27 H27B 109.5
C22 C27 H27C 109.5
H27A C27 H27C 109.5
H27B C27 H27C 109.5
C23 C28 H28A 109.5
C23 C28 H28B 109.5
H28A C28 H28B 109.5
C23 C28 H28C 109.5
H28A C28 H28C 109.5
H28B C28 H28C 109.5
C24 C29 H29A 109.5
C24 C29 H29B 109.5
H29A C29 H29B 109.5
C24 C29 H29C 109.5
H29A C29 H29C 109.5
H29B C29 H29C 109.5
C25 C210 H21A 109.5
C25 C210 H21B 109.5
H21A C210 H21B 109.5
C25 C210 H21C 109.5
H21A C210 H21C 109.5
H21B C210 H21C 109.5
C215 C211 C212 108.9(3)
C215 C211 C216 124.4(5)
C212 C211 C216 126.3(5)
C215 C211 Ti2 72.2(2)
C212 C211 Ti2 75.7(2)
C216 C211 Ti2 124.2(3)
C211 C212 C213 107.8(3)
C211 C212 C217 124.2(4)
C213 C212 C217 127.1(4)
C211 C212 Ti2 71.2(2)
C213 C212 Ti2 71.8(2)
C217 C212 Ti2 131.2(3)
C212 C213 C214 107.8(3)
C212 C213 C218 123.7(4)
C214 C213 C218 126.7(4)
C212 C213 Ti2 74.7(2)
C214 C213 Ti2 71.1(2)
C218 C213 Ti2 131.7(3)
C215 C214 C213 106.5(3)
C215 C214 C219 131.2(4)
C213 C214 C219 122.0(4)
C215 C214 Ti2 72.8(2)
C213 C214 Ti2 74.4(2)
C219 C214 Ti2 123.7(3)
C211 C215 C214 109.0(3)
C211 C215 C220 125.9(4)
C214 C215 C220 124.2(4)
C211 C215 Ti2 74.3(2)
C214 C215 Ti2 73.0(2)
C220 C215 Ti2 127.5(3)
C222 C221 C26 125.00(19)
C222 C221 C226 122.50(19)
C26 C221 C226 112.37(17)
C221 C222 C223 131.05(19)
C221 C222 Si2 137.53(17)
C223 C222 Si2 87.57(13)
C224 C223 C222 102.86(18)
C224 C223 Ti2 139.84(17)
C222 C223 Ti2 117.29(14)
C224 C223 Si2 51.16(12)
C222 C223 Si2 52.41(10)
Ti2 C223 Si2 166.83(11)
C223 C224 C225 132.3(2)
C223 C224 Si2 94.04(15)
C225 C224 Si2 133.62(18)
C231 C225 C224 111.5(2)
C231 C225 C230 111.0(2)
C224 C225 C230 110.8(2)
C231 C225 C232 108.2(3)
C224 C225 C232 108.4(2)
C230 C225 C232 106.8(2)
C228 C226 C229 108.1(2)
C228 C226 C227 106.74(19)
C229 C226 C227 108.7(2)
C228 C226 C221 112.86(18)
C229 C226 C221 110.18(18)
C227 C226 C221 110.06(18)
C226 C227 H22D 109.5
C226 C227 H22E 109.5
H22D C227 H22E 109.5
C226 C227 H22F 109.5
H22D C227 H22F 109.5
H22E C227 H22F 109.5
C226 C228 H22G 109.5
C226 C228 H22H 109.5
H22G C228 H22H 109.5
C226 C228 H22I 109.5
H22G C228 H22I 109.5
H22H C228 H22I 109.5
C226 C229 H22J 109.5
C226 C229 H22K 109.5
H22J C229 H22K 109.5
C226 C229 H22L 109.5
H22J C229 H22L 109.5
H22K C229 H22L 109.5
C225 C230 H23A 109.5
C225 C230 H23B 109.5
H23A C230 H23B 109.5
C225 C230 H23C 109.5
H23A C230 H23C 109.5
H23B C230 H23C 109.5
C225 C231 H23D 109.5
C225 C231 H23E 109.5
H23D C231 H23E 109.5
C225 C231 H23F 109.5
H23D C231 H23F 109.5
H23E C231 H23F 109.5
C225 C232 H23G 109.5
C225 C232 H23H 109.5
H23G C232 H23H 109.5
C225 C232 H23I 109.5
H23G C232 H23I 109.5
H23H C232 H23I 109.5
Si2 C233 H23J 109.5
Si2 C233 H23K 109.5
H23J C233 H23K 109.5
Si2 C233 H23L 109.5
H23J C233 H23L 109.5
H23K C233 H23L 109.5
Si2 C234 H23M 109.5
Si2 C234 H23N 109.5
H23M C234 H23N 109.5
Si2 C234 H23O 109.5
H23M C234 H23O 109.5
H23N C234 H23O 109.5
C32 C31 C35 109.1(4)
C32 C31 C36 125.1(5)
C35 C31 C36 125.1(5)
C32 C31 Ti2 70.5(3)
C35 C31 Ti2 74.4(3)
C36 C31 Ti2 128.6(4)
C31 C32 C33 108.8(4)
C31 C32 C37 124.6(5)
C33 C32 C37 126.0(5)
C31 C32 Ti2 75.2(3)
C33 C32 Ti2 73.9(3)
C37 C32 Ti2 124.1(4)
C32 C33 C34 106.8(4)
C32 C33 C38 129.4(5)
C34 C33 C38 122.6(5)
C32 C33 Ti2 71.0(3)
C34 C33 Ti2 72.9(3)
C38 C33 Ti2 130.9(4)
C35 C34 C33 107.6(4)
C35 C34 C39 124.3(5)
C33 C34 C39 127.5(5)
C35 C34 Ti2 74.5(3)
C33 C34 Ti2 71.8(3)
C39 C34 Ti2 126.5(4)
C31 C35 C34 107.6(4)
C31 C35 C310 129.0(5)
C34 C35 C310 122.6(5)
C31 C35 Ti2 71.6(3)
C34 C35 Ti2 71.2(3)
C310 C35 Ti2 130.8(4)
C31 C36 H36A 109.5
C31 C36 H36B 109.5
H36A C36 H36B 109.5
C31 C36 H36C 109.5
H36A C36 H36C 109.5
H36B C36 H36C 109.5
C32 C37 H37A 109.5
C32 C37 H37B 109.5
H37A C37 H37B 109.5
C32 C37 H37C 109.5
H37A C37 H37C 109.5
H37B C37 H37C 109.5
C33 C38 H38A 109.5
C33 C38 H38B 109.5
H38A C38 H38B 109.5
C33 C38 H38C 109.5
H38A C38 H38C 109.5
H38B C38 H38C 109.5
C34 C39 H39A 109.5
C34 C39 H39B 109.5
H39A C39 H39B 109.5
C34 C39 H39C 109.5
H39A C39 H39C 109.5
H39B C39 H39C 109.5
C35 C310 H31A 109.5
C35 C310 H31B 109.5
H31A C310 H31B 109.5
C35 C310 H31C 109.5
H31A C310 H31C 109.5
H31B C310 H31C 109.5

loop_
_geom_bond_atom_site_label_1
_geom_bond_atom_site_label_2
_geom_bond_distance
Ti1 C123 2.180(2)
Ti1 C11 2.313(2)
Ti1 C15 2.361(2)
Ti1 C112 2.363(2)
Ti1 C14 2.385(2)
Ti1 C111 2.402(2)
Ti1 C12 2.402(2)
Ti1 C113 2.407(2)
Ti1 C114 2.420(2)
Ti1 C13 2.420(2)
Ti1 C115 2.442(2)
Si1 C124 1.849(2)
Si1 C133 1.878(2)
Si1 C134 1.883(2)
Si1 C122 1.884(2)
Si1 C123 2.371(2)
C11 C12 1.422(3)
C11 C15 1.425(3)
C11 C16 1.503(3)
C12 C13 1.417(3)
C12 C17 1.504(3)
C13 C14 1.418(3)
C13 C18 1.503(3)
C14 C15 1.424(3)
C14 C19 1.505(3)
C15 C110 1.503(3)
C16 C121 1.531(3)
C16 H16A 0.9700
C16 H16B 0.9700
C17 H17A 0.9600
C17 H17B 0.9600
C17 H17C 0.9600
C18 H18A 0.9600
C18 H18B 0.9600
C18 H18C 0.9600
C19 H19A 0.9600
C19 H19B 0.9600
C19 H19C 0.9600
C110 H11A 0.9600
C110 H11B 0.9600
C110 H11C 0.9600
C111 C115 1.406(3)
C111 C112 1.416(3)
C111 C116 1.505(3)
C112 C113 1.422(3)
C112 C117 1.502(3)
C113 C114 1.416(3)
C113 C118 1.503(3)
C114 C115 1.411(3)
C114 C119 1.508(3)
C115 C120 1.510(3)
C116 H11D 0.9600
C116 H11E 0.9600
C116 H11F 0.9600
C117 H11G 0.9600
C117 H11H 0.9600
C117 H11I 0.9600
C118 H11J 0.9600
C118 H11K 0.9600
C118 H11L 0.9600
C119 H11M 0.9600
C119 H11N 0.9600
C119 H11O 0.9600
C120 H12A 0.9600
C120 H12B 0.9600
C120 H12C 0.9600
C121 C122 1.345(3)
C121 C126 1.541(3)
C122 C123 1.518(3)
C123 C124 1.376(3)
C124 C125 1.518(3)
C125 C131 1.526(4)
C125 C130 1.535(3)
C125 C132 1.545(4)
C126 C127 1.527(3)
C126 C129 1.532(3)
C126 C128 1.540(3)
C127 H12D 0.9600
C127 H12E 0.9600
C127 H12F 0.9600
C128 H12G 0.9600
C128 H12H 0.9600
C128 H12I 0.9600
C129 H12J 0.9600
C129 H12K 0.9600
C129 H12L 0.9600
C130 H13A 0.9600
C130 H13B 0.9600
C130 H13C 0.9600
C131 H13D 0.9600
C131 H13E 0.9600
C131 H13F 0.9600
C132 H13G 0.9600
C132 H13H 0.9600
C132 H13I 0.9600
C133 H13J 0.9600
C133 H13K 0.9600
C133 H13L 0.9600
C134 H13M 0.9600
C134 H13N 0.9600
C134 H13O 0.9600
Ti2 C223 2.190(2)
Ti2 C21 2.314(2)
Ti2 C32 2.332(5)
Ti2 C25 2.367(2)
Ti2 C33 2.369(5)
Ti2 C24 2.381(2)
Ti2 C34 2.383(5)
Ti2 C31 2.391(5)
Ti2 C22 2.401(2)
Ti2 C215 2.406(4)
Ti2 C214 2.408(4)
Ti2 C23 2.422(2)
Si2 C224 1.851(2)
Si2 C233 1.871(3)
Si2 C234 1.879(2)
Si2 C222 1.880(2)
Si2 C223 2.371(2)
C21 C22 1.414(3)
C21 C25 1.426(3)
C21 C26 1.503(3)
C22 C23 1.422(3)
C22 C27 1.498(3)
C23 C24 1.414(3)
C23 C28 1.505(3)
C24 C25 1.425(3)
C24 C29 1.502(3)
C25 C210 1.498(3)
C26 C221 1.523(3)
C26 H26A 0.9700
C26 H26B 0.9700
C27 H27A 0.9600
C27 H27B 0.9600
C27 H27C 0.9600
C28 H28A 0.9600
C28 H28B 0.9600
C28 H28C 0.9600
C29 H29A 0.9600
C29 H29B 0.9600
C29 H29C 0.9600
C210 H21A 0.9600
C210 H21B 0.9600
C210 H21C 0.9600
C211 C215 1.394(6)
C211 C212 1.403(6)
C211 C216 1.502(6)
C212 C213 1.421(5)
C212 C217 1.510(7)
C213 C214 1.439(5)
C213 C218 1.521(6)
C214 C215 1.417(6)
C214 C219 1.496(6)
C215 C220 1.499(6)
C216 H21D 0.9600
C216 H21E 0.9600
C216 H21F 0.9600
C217 H21G 0.9600
C217 H21H 0.9600
C217 H21I 0.9600
C218 H21J 0.9600
C218 H21K 0.9600
C218 H21L 0.9600
C219 H21M 0.9600
C219 H21N 0.9600
C219 H21O 0.9600
C220 H22A 0.9600
C220 H22B 0.9600
C220 H22C 0.9600
C221 C222 1.348(3)
C221 C226 1.545(3)
C222 C223 1.526(3)
C223 C224 1.357(3)
C224 C225 1.528(3)
C225 C231 1.528(4)
C225 C230 1.534(4)
C225 C232 1.543(4)
C226 C228 1.523(3)
C226 C229 1.534(3)
C226 C227 1.545(3)
C227 H22D 0.9600
C227 H22E 0.9600
C227 H22F 0.9600
C228 H22G 0.9600
C228 H22H 0.9600
C228 H22I 0.9600
C229 H22J 0.9600
C229 H22K 0.9600
C229 H22L 0.9600
C230 H23A 0.9600
C230 H23B 0.9600
C230 H23C 0.9600
C231 H23D 0.9600
C231 H23E 0.9600
C231 H23F 0.9600
C232 H23G 0.9600
C232 H23H 0.9600
C232 H23I 0.9600
C233 H23J 0.9600
C233 H23K 0.9600
C233 H23L 0.9600
C234 H23M 0.9600
C234 H23N 0.9600
C234 H23O 0.9600
C31 C32 1.393(6)
C31 C35 1.408(6)
C31 C36 1.487(7)
C32 C33 1.414(7)
C32 C37 1.506(7)
C33 C34 1.443(6)
C33 C38 1.494(7)
C34 C35 1.419(6)
C34 C39 1.513(7)
C35 C310 1.521(8)
C36 H36A 0.9600
C36 H36B 0.9600
C36 H36C 0.9600
C37 H37A 0.9600
C37 H37B 0.9600
C37 H37C 0.9600
C38 H38A 0.9600
C38 H38B 0.9600
C38 H38C 0.9600
C39 H39A 0.9600
C39 H39B 0.9600
C39 H39C 0.9600
C310 H31A 0.9600
C310 H31B 0.9600
C310 H31C 0.9600
